data_1540850
loop_
_publ_author_name
'Wildner, M.'

_publ_section_title
;
 Crystal structures of Co3 (Se O3)3 * (H2 O) and Ni3 (Se O3)3 * (H2 O),
 two new isotypic compounds
;
_journal_name_full
;
Monatshefte fuer Chemie und verwandte Teile anderer Wissenschaften (109,1978-)
;
_journal_page_first 585
_journal_page_last 594
_journal_volume 122
_journal_year 1991
_chemical_formula_sum 'Co3 H2 O10 Se3'
_chemical_name_systematic 'Co3 (Se O3)3 (H2 O)'
_space_group_IT_number 2
_symmetry_space_group_name_Hall '-P 1'
_symmetry_space_group_name_H-M 'P -1'
_cell_angle_alpha 69.15
_cell_angle_beta 62.88
_cell_angle_gamma 67.23
_cell_formula_units_Z 2
_cell_length_a 8.102
_cell_length_b 8.219
_cell_length_c 8.572
_cell_volume 457.118
_citation_journal_id_ASTM MOCMB7
_cod_data_source_file Wildner_MOCMB7_1991_1690.cif
_cod_data_source_block H2Co3O10Se3
_cod_original_cell_volume 457.1177
_cod_original_formula_sum 'H2 Co3 O10 Se3'
_cod_database_code 1540850

loop_
_symmetry_equiv_pos_as_xyz
x,y,z
-x,-y,-z

loop_
_atom_site_label
_atom_site_type_symbol
_atom_site_fract_x
_atom_site_fract_y
_atom_site_fract_z
_atom_site_occupancy
_atom_site_U_iso_or_equiv
O10 O-2 0.9179 0.8725 0.6893 1 0.0
Se1 Se+4 0.56457 0.23365 0.23877 1 0.0
O1 O-2 0.3023 0.7124 0.3858 1 0.0
Se3 Se+4 0.17624 0.66966 0.29811 1 0.0
O2 O-2 0.5468 0.6953 0.5643 1 0.0
O7 O-2 0.5988 0.8268 0.0273 1 0.0
H2 H+1 0.935 0.823 0.624 1 0.0
O5 O-2 0.9496 0.7241 0.4515 1 0.0
O4 O-2 0.5375 0.9447 0.6739 1 0.0
Co1 Co+2 0 0 0 1 0.0
Se2 Se+4 0.79662 0.66737 0.06492 1 0.0
Co4 Co+2 0.71664 0.85636 0.39005 1 0.0
O3 O-2 0.2128 0.8964 0.7589 1 0.0
O9 O-2 0.1894 0.8592 0.1263 1 0.0
H1 H+1 0.004 0.867 0.704 1 0.0
O6 O-2 0.7083 0.518 0.2467 1 0.0
Co2 Co+2 0.5 0.5 0.5 1 0.0
O8 O-2 0.8667 0.7852 0.1424 1 0.0
Co3 Co+2 0.65388 0.03726 0.79895 1 0.0
